data_4128438
loop_
_publ_author_name
'Chen, Zhijie'
'Li, Penghao'
'Zhang, Xuan'
'Li, Peng'
'Wasson, Megan C.'
'Islamoglu, Timur'
'Stoddart, J. Fraser'
'Farha, Omar K.'

_publ_section_title
;
 Reticular Access to Highly Porous acs-MOFs with Rigid Trigonal Prismatic
 Linkers for Water Sorption.
;
_journal_issue 7
_journal_name_full 'Journal of the American Chemical Society'
_journal_page_first 2900
_journal_page_last 2905
_journal_paper_doi 10.1021/jacs.8b13710
_journal_volume 141
_journal_year 2019
_chemical_formula_moiety 'C62 H32 Cr3 O16'
_chemical_formula_sum 'C62 H32 Cr3 O16'
_chemical_formula_weight 1188.87
_space_group_crystal_system hexagonal
_space_group_IT_number 187
_space_group_name_Hall 'P -6 2'
_space_group_name_H-M_alt 'P -6 m 2'
_atom_sites_solution_hydrogens mixed
_atom_sites_solution_primary dual
_audit_creation_date 2018-11-16
_audit_creation_method
;
Olex2 1.2
(compiled 2018.05.29 svn.r3508 for OlexSys, GUI svn.r5506)
;
_cell_angle_alpha 90
_cell_angle_beta 90
_cell_angle_gamma 120
_cell_formula_units_Z 1
_cell_length_a 19.503(2)
_cell_length_b 19.503(2)
_cell_length_c 11.1225(17)
_cell_measurement_reflns_used 2125
_cell_measurement_temperature 100(2)
_cell_measurement_theta_max 45.36
_cell_measurement_theta_min 2.62
_cell_volume 3663.8(8)
_computing_cell_refinement 'SAINT V8.38A (?, 2016)'
_computing_data_reduction 'SAINT V8.38A (?, 2016)'
_computing_molecular_graphics 'Olex2 (Dolomanov et al., 2009)'
_computing_publication_material 'Olex2 (Dolomanov et al., 2009)'
_computing_structure_refinement 'XL (Sheldrick, 2008)'
_computing_structure_solution 'XT (Sheldrick, 2015)'
_diffrn_ambient_temperature 100
_diffrn_measured_fraction_theta_full 0.999
_diffrn_measured_fraction_theta_max 0.999
_diffrn_measurement_device_type 'Bruker APEX-II CCD'
_diffrn_measurement_method '\f and \w scans'
_diffrn_radiation_type CuK\a
_diffrn_radiation_wavelength 1.54178
_diffrn_reflns_av_R_equivalents 0.0560
_diffrn_reflns_av_unetI/netI 0.0455
_diffrn_reflns_Laue_measured_fraction_full 0.999
_diffrn_reflns_Laue_measured_fraction_max 0.999
_diffrn_reflns_limit_h_max 15
_diffrn_reflns_limit_h_min -16
_diffrn_reflns_limit_k_max 20
_diffrn_reflns_limit_k_min -19
_diffrn_reflns_limit_l_max 11
_diffrn_reflns_limit_l_min -10
_diffrn_reflns_number 9757
_diffrn_reflns_point_group_measured_fraction_full 0.999
_diffrn_reflns_point_group_measured_fraction_max 0.999
_diffrn_reflns_theta_full 53.389
_diffrn_reflns_theta_max 53.389
_diffrn_reflns_theta_min 2.616
_diffrn_standards_number 0
_exptl_absorpt_coefficient_mu 2.030
_exptl_absorpt_correction_T_max 0.7510
_exptl_absorpt_correction_T_min 0.4824
_exptl_absorpt_correction_type multi-scan
_exptl_absorpt_process_details
'SADABS-2016/2 (Bruker,2016/2) was used for absorption correction. wR2(int) was 0.1373 before and 0.0545 after correction. The Ratio of minimum to maximum transmission is 0.6423. The \l/2 correction factor is Not present.'
_exptl_crystal_colour green
_exptl_crystal_colour_primary green
_exptl_crystal_density_diffrn 0.539
_exptl_crystal_description block
_exptl_crystal_F_000 604
_exptl_crystal_size_max 0.1
_exptl_crystal_size_mid 0.1
_exptl_crystal_size_min 0.04
_refine_diff_density_max 0.145
_refine_diff_density_min -0.312
_refine_diff_density_rms 0.030
_refine_ls_abs_structure_details
;
 Refined as an inversion twin.
;
_refine_ls_abs_structure_Flack 0.373(18)
_refine_ls_extinction_method none
_refine_ls_goodness_of_fit_ref 0.939
_refine_ls_hydrogen_treatment constr
_refine_ls_matrix_type full
_refine_ls_number_parameters 78
_refine_ls_number_reflns 1660
_refine_ls_number_restraints 15
_refine_ls_restrained_S_all 0.935
_refine_ls_R_factor_all 0.0628
_refine_ls_R_factor_gt 0.0466
_refine_ls_shift/su_max 0.000
_refine_ls_shift/su_mean 0.000
_refine_ls_structure_factor_coef Fsqd
_refine_ls_weighting_details 'w=1/[\s^2^(Fo^2^)+(0.0812P)^2^] where P=(Fo^2^+2Fc^2^)/3'
_refine_ls_weighting_scheme calc
_refine_ls_wR_factor_gt 0.1152
_refine_ls_wR_factor_ref 0.1246
_reflns_Friedel_coverage 0.885
_reflns_Friedel_fraction_full 1.000
_reflns_Friedel_fraction_max 1.000
_reflns_number_gt 1163
_reflns_number_total 1660
_reflns_threshold_expression 'I > 2\s(I)'
_cod_data_source_file ja8b13710_si_003.cif
_cod_data_source_block 2
_cod_original_cell_volume 3663.8(9)
_cod_database_code 4128438
_shelx_shelxl_version_number 2016/6
_shelx_space_group_comment
;
The symmetry employed for this shelxl refinement is uniquely defined
by the following loop, which should always be used as a source of
symmetry information in preference to the above space-group names.
They are only intended as comments.
;
_shelx_estimated_absorpt_t_max 0.923
_shelx_estimated_absorpt_t_min 0.823
_olex2_refinement_description
;
1. Twinned data refinement
 Scales: 0.627(18)
 0.373(18)
2. Fixed Uiso
 At 1.2 times of:
  All C(H) groups
3. Rigid bond restraints
 C6, C7, C8
 with sigma for 1-2 distances of 0.01 and sigma for 1-3 distances of 0.01
4. Uiso/Uaniso restraints and constraints
C6 \\sim C7 \\sim C8: within 2A with sigma of 0.04 and sigma for terminal atoms
of 0.08
5.a Riding coordinates:
 C9(H9), C4(H4), C3(H3)
5.b Aromatic/amide H refined with riding coordinates:
 C7(H7)
;
_olex2_submission_special_instructions 'No special instructions were received'

loop_
_space_group_symop_operation_xyz
'x, y, z'
'-x+y, -x, -z'
'-y, x-y, z'
'x, y, -z'
'-x+y, -x, z'
'-y, x-y, -z'
'-y, -x, -z'
'-x+y, y, z'
'x, x-y, -z'
'-y, -x, z'
'-x+y, y, -z'
'x, x-y, z'

loop_
_atom_site_label
_atom_site_type_symbol
_atom_site_fract_x
_atom_site_fract_y
_atom_site_fract_z
_atom_site_U_iso_or_equiv
_atom_site_adp_type
_atom_site_occupancy
_atom_site_site_symmetry_order
_atom_site_calc_flag
_atom_site_refinement_flags_posn
_atom_site_refinement_flags_adp
_atom_site_refinement_flags_occupancy
Cr1 Cr 0.05650(5) 0.11300(9) 0.000000 0.0811(6) Uani 1 4 d S T P
O3 O 0.1167(2) 0.2334(4) 0.000000 0.100(2) Uani 1 4 d S T P
O1 O 0.1271(2) 0.1205(2) 0.1239(5) 0.1246(16) Uani 1 1 d . . .
O2 O 0.000000 0.000000 0.000000 0.094(4) Uani 1 12 d S T P
C9 C 0.666667 0.333333 0.3893(12) 0.070(3) Uani 1 6 d S T P
H9 H 0.666667 0.333333 0.301173 0.084 Uiso 1 6 d RS T P
C8 C 0.5827(4) 0.2913(2) 0.4400(6) 0.081(2) Uani 1 2 d S TU P
C6 C 0.4437(4) 0.2218(2) 0.4385(6) 0.086(2) Uani 1 2 d S TU P
C5 C 0.3661(4) 0.18306(19) 0.3713(7) 0.096(2) Uani 1 2 d S T P
C2 C 0.2288(3) 0.11441(17) 0.2308(5) 0.0735(17) Uani 1 2 d S T P
C7 C 0.5129(4) 0.2564(2) 0.3747(7) 0.086(2) Uani 1 2 d S TU P
H7 H 0.513062 0.256531 0.289274 0.103 Uiso 1 2 calc RS T P
C4 C 0.3337(5) 0.1112(5) 0.3197(11) 0.236(6) Uani 1 1 d . . .
H4 H 0.362542 0.085098 0.326027 0.283 Uiso 1 1 d R . .
C1 C 0.1539(6) 0.0770(3) 0.1536(7) 0.122(4) Uani 1 2 d S T P
C3 C 0.2667(5) 0.0745(5) 0.2619(9) 0.207(5) Uani 1 1 d . . .
H3 H 0.245065 0.021449 0.241593 0.248 Uiso 1 1 d R . .

loop_
_atom_site_aniso_label
_atom_site_aniso_U_11
_atom_site_aniso_U_22
_atom_site_aniso_U_33
_atom_site_aniso_U_23
_atom_site_aniso_U_13
_atom_site_aniso_U_12
Cr1 0.0551(7) 0.0583(10) 0.1309(13) 0.000 0.000 0.0291(5)
O3 0.058(3) 0.106(6) 0.152(7) 0.000 0.000 0.053(3)
O1 0.084(3) 0.065(2) 0.222(5) -0.018(3) -0.056(3) 0.035(2)
O2 0.065(5) 0.065(5) 0.151(11) 0.000 0.000 0.033(2)
C9 0.032(3) 0.032(3) 0.145(10) 0.000 0.000 0.0162(17)
C8 0.077(4) 0.066(3) 0.102(6) 0.0053(18) 0.011(4) 0.039(2)
C6 0.070(4) 0.074(3) 0.111(6) 0.0073(19) 0.015(4) 0.035(2)
C5 0.038(4) 0.109(5) 0.116(6) -0.0057(19) -0.011(4) 0.0188(19)
C2 0.048(4) 0.067(3) 0.099(4) -0.0139(17) -0.028(3) 0.0238(19)
C7 0.065(5) 0.074(3) 0.116(6) 0.002(2) 0.004(4) 0.033(2)
C4 0.188(8) 0.108(6) 0.445(15) -0.124(8) -0.223(11) 0.099(6)
C1 0.083(7) 0.184(10) 0.067(6) 0.002(2) 0.004(5) 0.042(3)
C3 0.192(8) 0.125(6) 0.317(11) -0.064(6) -0.194(9) 0.089(6)

loop_
_atom_type_symbol
_atom_type_description
_atom_type_scat_dispersion_real
_atom_type_scat_dispersion_imag
_atom_type_scat_source
C C 0.0181 0.0091 'International Tables Vol C Tables 4.2.6.8 and 6.1.1.4'
H H 0.0000 0.0000 'International Tables Vol C Tables 4.2.6.8 and 6.1.1.4'
Cr Cr -0.1635 2.4439 'International Tables Vol C Tables 4.2.6.8 and 6.1.1.4'
O O 0.0492 0.0322 'International Tables Vol C Tables 4.2.6.8 and 6.1.1.4'

loop_
_geom_angle_atom_site_label_1
_geom_angle_atom_site_label_2
_geom_angle_atom_site_label_3
_geom_angle
_geom_angle_site_symmetry_1
_geom_angle_site_symmetry_3
O1 Cr1 O3 86.19(13) 11 .
O1 Cr1 O3 86.19(13) 8 .
O1 Cr1 O3 86.19(13) 4 .
O1 Cr1 O3 86.19(13) . .
O1 Cr1 O1 86.6(3) . 8
O1 Cr1 O1 172.4(3) 8 4
O1 Cr1 O1 172.4(3) . 11
O1 Cr1 O1 92.9(3) 11 8
O1 Cr1 O1 86.6(3) 11 4
O1 Cr1 O1 92.9(3) . 4
O1 Cr1 O2 93.81(13) . .
O1 Cr1 O2 93.81(13) 8 .
O1 Cr1 O2 93.81(13) 11 .
O1 Cr1 O2 93.81(13) 4 .
O2 Cr1 O3 180.00(10) . .
C1 O1 Cr1 132.5(5) . .
Cr1 O2 Cr1 120.0 3 .
Cr1 O2 Cr1 120.0 3 2
Cr1 O2 Cr1 120.0 . 2
C8 C9 H9 111.7 3_655 .
C8 C9 H9 111.7 . .
C8 C9 H9 111.7 5_665 .
C8 C9 C8 107.2(6) 3_655 .
C8 C9 C8 107.2(6) . 5_665
C8 C9 C8 107.2(6) 3_655 5_665
C8 C8 C9 111.7(5) 4_556 .
C8 C8 C7 121.6(4) 4_556 .
C7 C8 C9 126.7(7) . .
C6 C6 C5 119.7(4) 4_556 .
C6 C6 C7 121.3(5) 4_556 .
C7 C6 C5 119.0(6) . .
C4 C5 C6 124.4(4) . .
C4 C5 C6 124.4(4) 12 .
C4 C5 C4 107.7(8) 12 .
C3 C2 C1 122.2(4) . .
C3 C2 C1 122.2(4) 12 .
C3 C2 C3 115.3(8) 12 .
C8 C7 H7 121.5 . .
C6 C7 C8 117.1(7) . .
C6 C7 H7 121.5 . .
C5 C4 H4 116.1 . .
C3 C4 C5 127.1(7) . .
C3 C4 H4 116.8 . .
O1 C1 O1 126.4(9) . 12
O1 C1 C2 116.8(5) 12 .
O1 C1 C2 116.8(5) . .
C2 C3 H3 120.2 . .
C4 C3 C2 119.6(7) . .
C4 C3 H3 120.3 . .

loop_
_geom_bond_atom_site_label_1
_geom_bond_atom_site_label_2
_geom_bond_distance
_geom_bond_site_symmetry_2
Cr1 O3 2.034(7) .
Cr1 O1 1.901(4) 4
Cr1 O1 1.901(4) 8
Cr1 O1 1.901(4) 11
Cr1 O1 1.901(4) .
Cr1 O2 1.9086(16) .
O1 C1 1.244(5) .
C9 H9 0.9802 .
C9 C8 1.527(8) .
C9 C8 1.527(8) 5_665
C9 C8 1.527(8) 3_655
C8 C8 1.336(14) 4_556
C8 C7 1.384(9) .
C6 C6 1.368(14) 4_556
C6 C5 1.508(9) .
C6 C7 1.368(9) .
C5 C4 1.343(8) .
C5 C4 1.344(8) 12
C2 C1 1.529(11) .
C2 C3 1.358(8) .
C2 C3 1.358(8) 12
C7 H7 0.9500 .
C4 H4 0.9315 .
C4 C3 1.304(9) .
C3 H3 0.9291 .

loop_
_geom_torsion_atom_site_label_1
_geom_torsion_atom_site_label_2
_geom_torsion_atom_site_label_3
_geom_torsion_atom_site_label_4
_geom_torsion
_geom_torsion_site_symmetry_1
_geom_torsion_site_symmetry_4
Cr1 O1 C1 O1 -17.1(16) . 12
Cr1 O1 C1 C2 160.8(4) . .
C9 C8 C7 C6 180.000(1) . .
C8 C9 C8 C8 -57.4(6) 5_665 4_556
C8 C9 C8 C8 57.4(6) 3_655 4_556
C8 C9 C8 C7 122.6(6) 5_665 .
C8 C9 C8 C7 -122.6(6) 3_655 .
C8 C8 C7 C6 0.001(2) 4_556 .
C6 C6 C5 C4 101.8(9) 4_556 12
C6 C6 C5 C4 -101.8(9) 4_556 .
C6 C6 C7 C8 0.004(2) 4_556 .
C6 C5 C4 C3 179.2(11) . .
C5 C6 C7 C8 180.000(1) . .
C5 C4 C3 C2 12(2) . .
C7 C6 C5 C4 -78.2(9) . 12
C7 C6 C5 C4 78.2(9) . .
C4 C5 C4 C3 -21(2) 12 .
C1 C2 C3 C4 174.6(10) . .
C3 C2 C1 O1 2.7(12) . 12
C3 C2 C1 O1 -2.7(12) 12 .
C3 C2 C1 O1 -175.4(9) . .
C3 C2 C1 O1 175.4(9) 12 12
C3 C2 C3 C4 1.4(19) 12 .

loop_
_smtbx_masks_void_nr
_smtbx_masks_void_average_x
_smtbx_masks_void_average_y
_smtbx_masks_void_average_z
_smtbx_masks_void_volume
_smtbx_masks_void_count_electrons
1 0.492 -0.927 -0.822 2743.9 53.9

loop_
_twin_individual_id
_twin_individual_mass_fraction_refined
1 0.627(18)
2 0.373(18)
